data_4512076
loop_
_publ_author_name
'Knorr, Michael'
'Khatyr, Abderrahim'
'Dini Aleo, Ahmed'
'El Yaagoubi, Anass'
'Strohmann, Carsten'
'Kubicki, Marek M.'
'Rousselin, Yoann'
'Aly, Shawkat M.'
'Fortin, Daniel'
'Lapprand, Antony'
'Harvey, Pierre D.'

_publ_section_title
;
 Copper(I) Halides (X = Br, I) Coordinated to Bis(arylthio)methane
 Ligands: Aryl Substitution and Halide Effects on the Dimensionality,
 Cluster Size, and Luminescence Properties of the Coordination Polymers
;
_journal_issue 11
_journal_name_full 'Crystal Growth &amp; Design'
_journal_page_first 5373
_journal_paper_doi 10.1021/cg500905z
_journal_volume 14
_journal_year 2014
_chemical_compound_source 'synthesis as described'
_chemical_formula_moiety 'C30 H32 Cu2 I2 O4 S4'
_chemical_formula_sum 'C15 H16 Cu2 I2 O2 S2'
_chemical_formula_weight 673.28
_space_group_IT_number 15
_symmetry_cell_setting monoclinic
_symmetry_Int_Tables_number 15
_symmetry_space_group_name_Hall '-C 2yc'
_symmetry_space_group_name_H-M 'C 1 2/c 1'
_atom_sites_solution_hydrogens geom
_atom_sites_solution_primary direct
_atom_sites_solution_secondary difmap
_cell_angle_alpha 90
_cell_angle_beta 121.296(2)
_cell_angle_gamma 90
_cell_formula_units_Z 8
_cell_length_a 20.375(3)
_cell_length_b 14.2220(19)
_cell_length_c 15.564(2)
_cell_measurement_reflns_used 9773
_cell_measurement_temperature 130(2)
_cell_measurement_theta_max 30.6131
_cell_measurement_theta_min 2.3396
_cell_measurement_wavelength 0.71073
_cell_volume 3853.8(9)
_computing_cell_refinement 'SAINT V7.68A integration software'
_computing_data_collection 'Bruker APEX2 software'
_computing_data_reduction 'SORTAV (Blessing, 1995)'
_computing_molecular_graphics 'Ortep-3 for Windows (Farrugia, 1997)'
_computing_publication_material 'WinGX publication routines (Farrugia, 1999)'
_computing_structure_refinement 'SHELXL-97 (Sheldrick, 2008)'
_computing_structure_solution 'SHELXS-97 (Sheldrick, 1997)'
_diffrn_ambient_temperature 130(2)
_diffrn_detector 'APEX-II CCD'
_diffrn_measured_fraction_theta_full 0.999
_diffrn_measured_fraction_theta_max 0.871
_diffrn_measurement_device '\k-geometry diffractometer'
_diffrn_measurement_device_type 'Bruker APEX-II'
_diffrn_measurement_method '\f or \w oscillation scans'
_diffrn_orient_matrix_type 'x-axis to radiation source'
_diffrn_orient_matrix_UB_11 0.547449E-1
_diffrn_orient_matrix_UB_12 -0.211072E-1
_diffrn_orient_matrix_UB_13 0.348041E-1
_diffrn_orient_matrix_UB_21 -0.125321E-1
_diffrn_orient_matrix_UB_22 -0.540282E-1
_diffrn_orient_matrix_UB_23 0.301334E-1
_diffrn_orient_matrix_UB_31 -0.120384E-1
_diffrn_orient_matrix_UB_32 -0.39742E-1
_diffrn_orient_matrix_UB_33 -0.594502E-1
_diffrn_radiation_monochromator graphite
_diffrn_radiation_probe x-ray
_diffrn_radiation_type MoK\a
_diffrn_radiation_wavelength 0.71073
_diffrn_reflns_av_R_equivalents 0.0226
_diffrn_reflns_av_unetI/netI 0.0174
_diffrn_reflns_limit_h_max 28
_diffrn_reflns_limit_h_min -27
_diffrn_reflns_limit_k_max 19
_diffrn_reflns_limit_k_min -19
_diffrn_reflns_limit_l_max 16
_diffrn_reflns_limit_l_min -22
_diffrn_reflns_number 31558
_diffrn_reflns_theta_full 25
_diffrn_reflns_theta_max 31.03
_diffrn_reflns_theta_min 1.85
_diffrn_source 'sealed x-ray tube'
_exptl_absorpt_coefficient_mu 5.632
_exptl_absorpt_correction_T_max 0.746
_exptl_absorpt_correction_T_min 0.55
_exptl_absorpt_correction_type multi-scan
_exptl_absorpt_process_details SADABS
_exptl_crystal_colour colourless
_exptl_crystal_density_diffrn 2.321
_exptl_crystal_density_method 'not measured'
_exptl_crystal_description needle
_exptl_crystal_F_000 2544
_exptl_crystal_size_max 0.26
_exptl_crystal_size_mid 0.07
_exptl_crystal_size_min 0.05
_refine_diff_density_max 1.897
_refine_diff_density_min -2.448
_refine_diff_density_rms 0.349
_refine_ls_extinction_method none
_refine_ls_goodness_of_fit_ref 1.498
_refine_ls_hydrogen_treatment constr
_refine_ls_matrix_type full
_refine_ls_number_parameters 176
_refine_ls_number_reflns 5374
_refine_ls_number_restraints 17
_refine_ls_restrained_S_all 1.496
_refine_ls_R_factor_all 0.0781
_refine_ls_R_factor_gt 0.0762
_refine_ls_shift/su_max 0.079
_refine_ls_shift/su_mean 0.017
_refine_ls_structure_factor_coef Fsqd
_refine_ls_weighting_details 'calc w=1/[\s^2^(Fo^2^)+(0.0000P)^2^+328.3264P] where P=(Fo^2^+2Fc^2^)/3'
_refine_ls_weighting_scheme calc
_refine_ls_wR_factor_gt 0.1916
_refine_ls_wR_factor_ref 0.1922
_reflns_number_gt 5151
_reflns_number_total 5374
_reflns_threshold_expression >2\s(I)
_cod_data_source_file cg500905z_si_003.cif
_cod_data_source_block mo_harvey_cu4i4_compound_3
_cod_depositor_comments 'Adding full bibliography for 4512075--4512092.cif.'
_cod_original_sg_symbol_H-M 'C 2/c'
_cod_database_code 4512076

loop_
_symmetry_equiv_pos_as_xyz
'x, y, z'
'-x, y, -z+1/2'
'x+1/2, y+1/2, z'
'-x+1/2, y+1/2, -z+1/2'
'-x, -y, -z'
'x, -y, z-1/2'
'-x+1/2, -y+1/2, -z'
'x+1/2, -y+1/2, z-1/2'

loop_
_atom_site_label
_atom_site_type_symbol
_atom_site_fract_x
_atom_site_fract_y
_atom_site_fract_z
_atom_site_U_iso_or_equiv
_atom_site_adp_type
_atom_site_occupancy
_atom_site_symmetry_multiplicity
_atom_site_calc_flag
_atom_site_refinement_flags
_atom_site_disorder_assembly
_atom_site_disorder_group
C1 C 0.8166(12) 0.1324(13) 0.982(2) 0.080(9) Uani 1 1 d . . .
H1A H 0.7754 0.1153 0.9142 0.12 Uiso 1 1 calc R . .
H1B H 0.829 0.1992 0.9839 0.12 Uiso 1 1 calc R . .
H1C H 0.7998 0.1205 1.0298 0.12 Uiso 1 1 calc R . .
C2 C 0.8751(8) -0.0186(9) 1.0045(10) 0.028(3) Uani 1 1 d . . .
C3 C 0.9413(9) -0.0701(11) 1.0401(13) 0.037(4) Uani 1 1 d . . .
H3 H 0.9889 -0.0384 1.0647 0.044 Uiso 1 1 calc R . .
C4 C 0.9397(9) -0.1676(10) 1.0407(15) 0.039(4) Uani 1 1 d . . .
H4 H 0.9863 -0.2021 1.0685 0.047 Uiso 1 1 calc R . .
C5 C 0.8712(7) -0.2142(10) 1.0012(8) 0.020(2) Uani 1 1 d . . .
C6 C 0.8039(8) -0.1619(11) 0.9611(14) 0.040(4) Uani 1 1 d . . .
H6 H 0.7559 -0.1937 0.9307 0.048 Uiso 1 1 calc R . .
C7 C 0.8050(9) -0.0659(11) 0.9645(15) 0.046(5) Uani 1 1 d . . .
H7 H 0.7586 -0.0316 0.9398 0.055 Uiso 1 1 calc R . .
C8A C 0.8621(9) -0.2503(6) 0.7742(13) 0.0210(14) Uani 0.545(10) 1 d PGD A 1
C9A C 0.9298(8) -0.2149(8) 0.7857(12) 0.0210(14) Uani 0.545(10) 1 d PGD A 1
H9A H 0.9714 -0.2561 0.8018 0.025 Uiso 0.545(10) 1 calc PR A 1
C10A C 0.9367(7) -0.1193(9) 0.7737(12) 0.0210(14) Uani 0.545(10) 1 d PGD A 1
H10A H 0.983 -0.0951 0.7816 0.025 Uiso 0.545(10) 1 calc PR A 1
C11A C 0.8759(9) -0.0591(6) 0.7502(12) 0.0210(14) Uani 0.545(10) 1 d PGD A 1
C12A C 0.8082(7) -0.0945(8) 0.7387(12) 0.0210(14) Uani 0.545(10) 1 d PGD A 1
H12A H 0.7667 -0.0533 0.7227 0.025 Uiso 0.545(10) 1 calc PR A 1
C13A C 0.8013(7) -0.1901(9) 0.7507(12) 0.0210(14) Uani 0.545(10) 1 d PGD A 1
H13A H 0.755 -0.2143 0.7428 0.025 Uiso 0.545(10) 1 calc PR A 1
O2A O 0.8865(11) 0.0335(11) 0.7398(15) 0.030(3) Uani 0.545(10) 1 d PD A 1
C14A C 0.8310(16) 0.0990(15) 0.727(2) 0.030(3) Uani 0.545(10) 1 d PD A 1
H14A H 0.7828 0.0861 0.6642 0.046 Uiso 0.545(10) 1 calc PR A 1
H14B H 0.8487 0.1625 0.725 0.046 Uiso 0.545(10) 1 calc PR A 1
H14C H 0.8227 0.0943 0.7836 0.046 Uiso 0.545(10) 1 calc PR A 1
C8B C 0.8554(10) -0.2442(8) 0.7754(14) 0.0210(14) Uani 0.455(10) 1 d PGD A 2
C9B C 0.9159(8) -0.1812(11) 0.8068(13) 0.0210(14) Uani 0.455(10) 1 d PGD A 2
H9B H 0.9673 -0.2022 0.8483 0.025 Uiso 0.455(10) 1 calc PR A 2
C10B C 0.9010(8) -0.0875(10) 0.7774(13) 0.0210(14) Uani 0.455(10) 1 d PGD A 2
H10B H 0.9423 -0.0445 0.7989 0.025 Uiso 0.455(10) 1 calc PR A 2
C12B C 0.8257(10) -0.0568(8) 0.7166(13) 0.0210(14) Uani 0.455(10) 1 d PGD A 2
C11B C 0.7652(8) -0.1198(11) 0.6852(13) 0.0210(14) Uani 0.455(10) 1 d PGD A 2
H11B H 0.7138 -0.0988 0.6436 0.025 Uiso 0.455(10) 1 calc PR A 2
C13B C 0.7801(9) -0.2135(10) 0.7146(14) 0.0210(14) Uani 0.455(10) 1 d PGD A 2
H13B H 0.7388 -0.2565 0.6931 0.025 Uiso 0.455(10) 1 calc PR A 2
O2B O 0.8097(12) 0.0339(12) 0.6874(17) 0.030(3) Uani 0.455(10) 1 d PD A 2
C14B C 0.8681(17) 0.1017(17) 0.725(3) 0.030(3) Uani 0.455(10) 1 d PD A 2
H14D H 0.897 0.0995 0.799 0.046 Uiso 0.455(10) 1 calc PR A 2
H14E H 0.8454 0.1642 0.7028 0.046 Uiso 0.455(10) 1 calc PR A 2
H14F H 0.9028 0.0888 0.7009 0.046 Uiso 0.455(10) 1 calc PR A 2
C15 C 0.9136(7) -0.3747(10) 0.9351(9) 0.022(2) Uani 1 1 d . A .
H15A H 0.9599 -0.3349 0.9603 0.026 Uiso 1 1 calc R . .
H15B H 0.9314 -0.4402 0.9554 0.026 Uiso 1 1 calc R . .
Cu2 Cu 0.94463(9) -0.54922(11) 1.26956(11) 0.0202(3) Uani 1 1 d . . .
Cu1 Cu 0.94448(9) -0.40644(12) 1.15339(11) 0.0211(3) Uani 1 1 d . . .
I1 I 0.90922(4) -0.37132(5) 1.28981(6) 0.01819(17) Uani 1 1 d . . .
I2 I 0.90952(5) -0.58957(6) 1.08600(6) 0.02057(18) Uani 1 1 d . . .
O1 O 0.8843(7) 0.0762(7) 1.0098(9) 0.040(3) Uani 1 1 d . . .
S1 S 0.86388(18) -0.3385(2) 0.9986(2) 0.0199(6) Uani 1 1 d . . .
S2 S 0.86074(17) -0.3695(2) 0.8005(2) 0.0173(5) Uani 1 1 d . . .

loop_
_atom_site_aniso_label
_atom_site_aniso_U_11
_atom_site_aniso_U_22
_atom_site_aniso_U_33
_atom_site_aniso_U_23
_atom_site_aniso_U_13
_atom_site_aniso_U_12
C1 0.046(11) 0.024(9) 0.11(2) -0.027(11) -0.003(12) 0.015(8)
C2 0.035(7) 0.014(6) 0.021(6) -0.008(5) 0.006(5) 0.005(5)
C3 0.030(7) 0.032(8) 0.046(9) 0.014(7) 0.018(7) 0.002(6)
C4 0.024(7) 0.016(6) 0.075(12) 0.014(7) 0.024(8) 0.008(5)
C5 0.023(6) 0.029(6) 0.008(4) -0.001(4) 0.007(4) 0.007(5)
C6 0.016(6) 0.030(8) 0.054(10) -0.013(7) 0.004(6) 0.006(6)
C7 0.027(7) 0.018(7) 0.062(11) -0.011(7) 0.002(7) 0.003(6)
C8A 0.032(4) 0.012(3) 0.023(3) -0.003(3) 0.017(3) 0.003(3)
C9A 0.032(4) 0.012(3) 0.023(3) -0.003(3) 0.017(3) 0.003(3)
C10A 0.032(4) 0.012(3) 0.023(3) -0.003(3) 0.017(3) 0.003(3)
C11A 0.032(4) 0.012(3) 0.023(3) -0.003(3) 0.017(3) 0.003(3)
C12A 0.032(4) 0.012(3) 0.023(3) -0.003(3) 0.017(3) 0.003(3)
C13A 0.032(4) 0.012(3) 0.023(3) -0.003(3) 0.017(3) 0.003(3)
O2A 0.041(7) 0.012(4) 0.039(6) 0.003(4) 0.021(6) 0.007(5)
C14A 0.041(7) 0.012(4) 0.039(6) 0.003(4) 0.021(6) 0.007(5)
C8B 0.032(4) 0.012(3) 0.023(3) -0.003(3) 0.017(3) 0.003(3)
C9B 0.032(4) 0.012(3) 0.023(3) -0.003(3) 0.017(3) 0.003(3)
C10B 0.032(4) 0.012(3) 0.023(3) -0.003(3) 0.017(3) 0.003(3)
C12B 0.032(4) 0.012(3) 0.023(3) -0.003(3) 0.017(3) 0.003(3)
C11B 0.032(4) 0.012(3) 0.023(3) -0.003(3) 0.017(3) 0.003(3)
C13B 0.032(4) 0.012(3) 0.023(3) -0.003(3) 0.017(3) 0.003(3)
O2B 0.041(7) 0.012(4) 0.039(6) 0.003(4) 0.021(6) 0.007(5)
C14B 0.041(7) 0.012(4) 0.039(6) 0.003(4) 0.021(6) 0.007(5)
C15 0.025(6) 0.028(6) 0.016(5) 0.006(5) 0.013(5) 0.012(5)
Cu2 0.0250(7) 0.0203(7) 0.0181(7) 0.0022(6) 0.0130(6) -0.0028(6)
Cu1 0.0220(7) 0.0248(8) 0.0158(7) 0.0037(6) 0.0095(6) 0.0016(6)
I1 0.0185(3) 0.0171(3) 0.0202(4) -0.0035(3) 0.0109(3) 0.0014(3)
I2 0.0203(4) 0.0236(4) 0.0169(3) -0.0075(3) 0.0091(3) -0.0039(3)
O1 0.048(7) 0.012(5) 0.046(7) 0.000(4) 0.016(6) 0.004(4)
S1 0.0213(14) 0.0239(14) 0.0159(12) 0.0020(11) 0.0107(11) 0.0064(11)
S2 0.0224(13) 0.0169(13) 0.0139(12) 0.0014(10) 0.0102(11) 0.0030(11)

loop_
_atom_type_symbol
_atom_type_description
_atom_type_scat_dispersion_real
_atom_type_scat_dispersion_imag
_atom_type_scat_source
C C 0.0033 0.0016 'International Tables Vol C Tables 4.2.6.8 and 6.1.1.4'
H H 0 0 'International Tables Vol C Tables 4.2.6.8 and 6.1.1.4'
Cu Cu 0.3201 1.2651 'International Tables Vol C Tables 4.2.6.8 and 6.1.1.4'
I I -0.4742 1.8119 'International Tables Vol C Tables 4.2.6.8 and 6.1.1.4'
O O 0.0106 0.006 'International Tables Vol C Tables 4.2.6.8 and 6.1.1.4'
S S 0.1246 0.1234 'International Tables Vol C Tables 4.2.6.8 and 6.1.1.4'

loop_
_geom_angle_atom_site_label_1
_geom_angle_atom_site_label_2
_geom_angle_atom_site_label_3
_geom_angle
_geom_angle_site_symmetry_1
_geom_angle_site_symmetry_3
O1 C2 C3 115.3(14) . .
O1 C2 C7 125.6(13) . .
C3 C2 C7 119.0(13) . .
C2 C3 C4 120.9(15) . .
C5 C4 C3 120.2(13) . .
C4 C5 C6 118.7(13) . .
C4 C5 S1 123.1(10) . .
C6 C5 S1 118.2(11) . .
C7 C6 C5 121.6(15) . .
C6 C7 C2 119.4(14) . .
C9A C8A C13A 120 . .
C9A C8A S2 117.2(8) . .
C13A C8A S2 122.6(8) . .
C10A C9A C8A 120 . .
C9A C10A C11A 120 . .
O2A C11A C12A 123.0(11) . .
O2A C11A C10A 117.0(11) . .
C12A C11A C10A 120 . .
C11A C12A C13A 120 . .
C12A C13A C8A 120 . .
C11A O2A C14A 119.7(17) . .
C9B C8B C13B 120 . .
C9B C8B S2 127.9(10) . .
C13B C8B S2 112.1(10) . .
C8B C9B C10B 120 . .
C12B C10B C9B 120 . .
O2B C12B C10B 121.1(13) . .
O2B C12B C11B 118.9(13) . .
C10B C12B C11B 120 . .
C12B C11B C13B 120 . .
C11B C13B C8B 120 . .
C12B O2B C14B 120.8(18) . .
S2 C15 S1 117.2(7) . .
S2 Cu2 I2 107.75(9) 6_546 .
S2 Cu2 Cu2 150.01(9) 6_546 2_757
I2 Cu2 Cu2 61.85(6) . 2_757
S2 Cu2 I1 99.97(10) 6_546 .
I2 Cu2 I1 113.25(6) . .
Cu2 Cu2 I1 109.99(4) 2_757 .
S2 Cu2 I2 109.50(10) 6_546 2_757
I2 Cu2 I2 114.86(6) . 2_757
Cu2 Cu2 I2 59.04(6) 2_757 2_757
I1 Cu2 I2 110.39(6) . 2_757
S2 Cu2 Cu1 140.05(11) 6_546 .
I2 Cu2 Cu1 62.19(5) . .
Cu2 Cu2 Cu1 63.24(5) 2_757 .
I1 Cu2 Cu1 57.88(5) . .
I2 Cu2 Cu1 109.48(7) 2_757 .
S2 Cu2 Cu1 142.39(10) 6_546 2_757
I2 Cu2 Cu1 109.13(6) . 2_757
Cu2 Cu2 Cu1 60.00(5) 2_757 2_757
I1 Cu2 Cu1 58.31(5) . 2_757
I2 Cu2 Cu1 60.20(5) 2_757 2_757
Cu1 Cu2 Cu1 57.67(7) . 2_757
S1 Cu1 I1 114.87(10) . .
S1 Cu1 Cu1 154.87(9) . 2_757
I1 Cu1 Cu1 60.95(6) . 2_757
S1 Cu1 I1 109.44(10) . 2_757
I1 Cu1 I1 115.07(6) . 2_757
Cu1 Cu1 I1 58.70(6) 2_757 2_757
S1 Cu1 Cu2 139.62(11) . .
I1 Cu1 Cu2 60.60(5) . .
Cu1 Cu1 Cu2 62.75(5) 2_757 .
I1 Cu1 Cu2 107.65(6) 2_757 .
S1 Cu1 I2 95.46(10) . .
I1 Cu1 I2 111.27(6) . .
Cu1 Cu1 I2 109.23(4) 2_757 .
I1 Cu1 I2 108.94(6) 2_757 .
Cu2 Cu1 I2 57.22(5) . .
S1 Cu1 Cu2 136.76(10) . 2_757
I1 Cu1 Cu2 106.92(6) . 2_757
Cu1 Cu1 Cu2 59.58(5) 2_757 2_757
I1 Cu1 Cu2 58.82(5) 2_757 2_757
Cu2 Cu1 Cu2 56.76(7) . 2_757
I2 Cu1 Cu2 58.01(5) . 2_757
Cu1 I1 Cu1 60.35(6) . 2_757
Cu1 I1 Cu2 61.52(5) . .
Cu1 I1 Cu2 62.86(5) 2_757 .
Cu2 I2 Cu2 59.11(6) . 2_757
Cu2 I2 Cu1 60.60(5) . .
Cu2 I2 Cu1 61.79(5) 2_757 .
C2 O1 C1 116.6(14) . .
C5 S1 C15 103.4(6) . .
C5 S1 Cu1 112.8(4) . .
C15 S1 Cu1 98.8(4) . .
C8A S2 C15 103.9(7) . .
C8A S2 C8B 5.0(9) . .
C15 S2 C8B 103.0(8) . .
C8A S2 Cu2 109.4(5) . 6_545
C15 S2 Cu2 99.3(4) . 6_545
C8B S2 Cu2 114.4(6) . 6_545

loop_
_geom_bond_atom_site_label_1
_geom_bond_atom_site_label_2
_geom_bond_distance
_geom_bond_site_symmetry_2
C1 O1 1.45(2) .
C2 O1 1.358(16) .
C2 C3 1.37(2) .
C2 C7 1.40(2) .
C3 C4 1.39(2) .
C4 C5 1.37(2) .
C5 C6 1.391(18) .
C5 S1 1.773(14) .
C6 C7 1.37(2) .
C8A C9A 1.39 .
C8A C13A 1.39 .
C8A S2 1.747(10) .
C9A C10A 1.39 .
C10A C11A 1.39 .
C11A O2A 1.358(16) .
C11A C12A 1.39 .
C12A C13A 1.39 .
O2A C14A 1.40(2) .
C8B C9B 1.39 .
C8B C13B 1.39 .
C8B S2 1.816(11) .
C9B C10B 1.39 .
C10B C12B 1.39 .
C12B O2B 1.350(17) .
C12B C11B 1.39 .
C11B C13B 1.39 .
O2B C14B 1.40(2) .
C15 S2 1.792(12) .
C15 S1 1.819(12) .
Cu2 S2 2.312(3) 6_546
Cu2 I2 2.6229(17) .
Cu2 Cu2 2.625(3) 2_757
Cu2 I1 2.6940(18) .
Cu2 I2 2.6969(18) 2_757
Cu2 Cu1 2.718(2) .
Cu2 Cu1 2.802(2) 2_757
Cu1 S1 2.307(3) .
Cu1 I1 2.6187(17) .
Cu1 Cu1 2.663(3) 2_757
Cu1 I1 2.6794(18) 2_757
Cu1 I2 2.7595(19) .
Cu1 Cu2 2.802(2) 2_757
I1 Cu1 2.6794(18) 2_757
I2 Cu2 2.6969(18) 2_757
S2 Cu2 2.312(3) 6_545

loop_
_geom_torsion_atom_site_label_1
_geom_torsion_atom_site_label_2
_geom_torsion_atom_site_label_3
_geom_torsion_atom_site_label_4
_geom_torsion
_geom_torsion_site_symmetry_1
_geom_torsion_site_symmetry_4
O1 C2 C3 C4 178.8(16) . .
C7 C2 C3 C4 -3(3) . .
C2 C3 C4 C5 3(3) . .
C3 C4 C5 C6 0(3) . .
C3 C4 C5 S1 179.9(13) . .
C4 C5 C6 C7 -3(3) . .
S1 C5 C6 C7 177.0(16) . .
C5 C6 C7 C2 3(3) . .
O1 C2 C7 C6 178.0(17) . .
C3 C2 C7 C6 0(3) . .
C13A C8A C9A C10A 0 . .
S2 C8A C9A C10A -174.9(12) . .
C8A C9A C10A C11A 0 . .
C9A C10A C11A O2A 179.9(16) . .
C9A C10A C11A C12A 0 . .
O2A C11A C12A C13A -179.9(18) . .
C10A C11A C12A C13A 0 . .
C11A C12A C13A C8A 0 . .
C9A C8A C13A C12A 0 . .
S2 C8A C13A C12A 174.6(13) . .
C12A C11A O2A C14A 7(3) . .
C10A C11A O2A C14A -173.0(18) . .
C13B C8B C9B C10B 0 . .
S2 C8B C9B C10B 177.8(15) . .
C8B C9B C10B C12B 0 . .
C9B C10B C12B O2B 180(2) . .
C9B C10B C12B C11B 0 . .
O2B C12B C11B C13B -180(2) . .
C10B C12B C11B C13B 0 . .
C12B C11B C13B C8B 0 . .
C9B C8B C13B C11B 0 . .
S2 C8B C13B C11B -178.1(13) . .
C10B C12B O2B C14B -6(3) . .
C11B C12B O2B C14B 174(2) . .
S2 Cu2 Cu1 S1 -30.3(3) 6_546 .
I2 Cu2 Cu1 S1 54.37(16) . .
Cu2 Cu2 Cu1 S1 125.02(17) 2_757 .
I1 Cu2 Cu1 S1 -94.75(16) . .
I2 Cu2 Cu1 S1 162.88(15) 2_757 .
Cu1 Cu2 Cu1 S1 -165.07(18) 2_757 .
S2 Cu2 Cu1 I1 64.46(16) 6_546 .
I2 Cu2 Cu1 I1 149.11(6) . .
Cu2 Cu2 Cu1 I1 -140.24(8) 2_757 .
I2 Cu2 Cu1 I1 -102.37(7) 2_757 .
Cu1 Cu2 Cu1 I1 -70.33(5) 2_757 .
S2 Cu2 Cu1 Cu1 134.78(17) 6_546 2_757
I2 Cu2 Cu1 Cu1 -140.56(8) . 2_757
Cu2 Cu2 Cu1 Cu1 -69.91(8) 2_757 2_757
I1 Cu2 Cu1 Cu1 70.33(5) . 2_757
I2 Cu2 Cu1 Cu1 -32.05(7) 2_757 2_757
S2 Cu2 Cu1 I1 173.79(14) 6_546 2_757
I2 Cu2 Cu1 I1 -101.55(6) . 2_757
Cu2 Cu2 Cu1 I1 -30.90(7) 2_757 2_757
I1 Cu2 Cu1 I1 109.33(7) . 2_757
I2 Cu2 Cu1 I1 6.96(9) 2_757 2_757
Cu1 Cu2 Cu1 I1 39.01(7) 2_757 2_757
S2 Cu2 Cu1 I2 -84.66(16) 6_546 .
Cu2 Cu2 Cu1 I2 70.65(5) 2_757 .
I1 Cu2 Cu1 I2 -149.11(6) . .
I2 Cu2 Cu1 I2 108.51(7) 2_757 .
Cu1 Cu2 Cu1 I2 140.56(8) 2_757 .
S2 Cu2 Cu1 Cu2 -155.31(18) 6_546 2_757
I2 Cu2 Cu1 Cu2 -70.65(5) . 2_757
I1 Cu2 Cu1 Cu2 140.24(8) . 2_757
I2 Cu2 Cu1 Cu2 37.86(7) 2_757 2_757
Cu1 Cu2 Cu1 Cu2 69.91(8) 2_757 2_757
S1 Cu1 I1 Cu1 -152.13(11) . 2_757
I1 Cu1 I1 Cu1 -23.68(8) 2_757 2_757
Cu2 Cu1 I1 Cu1 73.25(5) . 2_757
I2 Cu1 I1 Cu1 100.84(5) . 2_757
Cu2 Cu1 I1 Cu1 39.25(7) 2_757 2_757
S1 Cu1 I1 Cu2 134.63(13) . .
Cu1 Cu1 I1 Cu2 -73.25(5) 2_757 .
I1 Cu1 I1 Cu2 -96.93(8) 2_757 .
I2 Cu1 I1 Cu2 27.59(6) . .
Cu2 Cu1 I1 Cu2 -34.00(7) 2_757 .
S2 Cu2 I1 Cu1 -143.97(10) 6_546 .
I2 Cu2 I1 Cu1 -29.62(6) . .
Cu2 Cu2 I1 Cu1 37.43(8) 2_757 .
I2 Cu2 I1 Cu1 100.76(7) 2_757 .
Cu1 Cu2 I1 Cu1 69.24(7) 2_757 .
S2 Cu2 I1 Cu1 146.79(10) 6_546 2_757
I2 Cu2 I1 Cu1 -98.86(7) . 2_757
Cu2 Cu2 I1 Cu1 -31.81(8) 2_757 2_757
I2 Cu2 I1 Cu1 31.52(5) 2_757 2_757
Cu1 Cu2 I1 Cu1 -69.24(7) . 2_757
S2 Cu2 I2 Cu2 -149.33(10) 6_546 2_757
I1 Cu2 I2 Cu2 101.08(5) . 2_757
I2 Cu2 I2 Cu2 -27.02(8) 2_757 2_757
Cu1 Cu2 I2 Cu2 72.83(5) . 2_757
Cu1 Cu2 I2 Cu2 38.21(7) 2_757 2_757
S2 Cu2 I2 Cu1 137.84(11) 6_546 .
Cu2 Cu2 I2 Cu1 -72.83(5) 2_757 .
I1 Cu2 I2 Cu1 28.24(6) . .
I2 Cu2 I2 Cu1 -99.85(8) 2_757 .
Cu1 Cu2 I2 Cu1 -34.62(7) 2_757 .
S1 Cu1 I2 Cu2 -148.06(10) . .
I1 Cu1 I2 Cu2 -28.68(6) . .
Cu1 Cu1 I2 Cu2 36.74(8) 2_757 .
I1 Cu1 I2 Cu2 99.22(7) 2_757 .
Cu2 Cu1 I2 Cu2 68.50(7) 2_757 .
S1 Cu1 I2 Cu2 143.44(10) . 2_757
I1 Cu1 I2 Cu2 -97.18(7) . 2_757
Cu1 Cu1 I2 Cu2 -31.77(8) 2_757 2_757
I1 Cu1 I2 Cu2 30.72(5) 2_757 2_757
Cu2 Cu1 I2 Cu2 -68.50(7) . 2_757
C3 C2 O1 C1 -174.0(18) . .
C7 C2 O1 C1 8(3) . .
C4 C5 S1 C15 -54.6(14) . .
C6 C5 S1 C15 125.4(12) . .
C4 C5 S1 Cu1 51.1(14) . .
C6 C5 S1 Cu1 -128.9(11) . .
S2 C15 S1 C5 -81.5(9) . .
S2 C15 S1 Cu1 162.4(7) . .
I1 Cu1 S1 C5 67.7(5) . .
Cu1 Cu1 S1 C5 -6.5(6) 2_757 .
I1 Cu1 S1 C5 -63.5(5) 2_757 .
Cu2 Cu1 S1 C5 140.9(5) . .
I2 Cu1 S1 C5 -175.8(5) . .
Cu2 Cu1 S1 C5 -128.3(5) 2_757 .
I1 Cu1 S1 C15 176.3(5) . .
Cu1 Cu1 S1 C15 102.1(6) 2_757 .
I1 Cu1 S1 C15 45.1(5) 2_757 .
Cu2 Cu1 S1 C15 -110.5(5) . .
I2 Cu1 S1 C15 -67.2(5) . .
Cu2 Cu1 S1 C15 -19.7(5) 2_757 .
C9A C8A S2 C15 76.6(9) . .
C13A C8A S2 C15 -98.1(10) . .
C9A C8A S2 C8B 156(11) . .
C13A C8A S2 C8B -18(10) . .
C9A C8A S2 Cu2 -28.7(9) . 6_545
C13A C8A S2 Cu2 156.5(7) . 6_545
S1 C15 S2 C8A 78.2(10) . .
S1 C15 S2 C8B 73.1(10) . .
S1 C15 S2 Cu2 -168.9(7) . 6_545
C9B C8B S2 C8A -43(10) . .
C13B C8B S2 C8A 135(11) . .
C9B C8B S2 C15 58.0(12) . .
C13B C8B S2 C15 -124.0(9) . .
C9B C8B S2 Cu2 -48.7(13) . 6_545
C13B C8B S2 Cu2 129.2(8) . 6_545
